data_2219800
loop_
_publ_author_name
'Sathyanarayanan, M.'
'Ramesh, P.'
'Murugan, Ramalingam'
'Narayanan, S. Sriman'
'Ponnuswamy, M. N.'

_publ_section_title
;Ethyl
 4'-ethenyl-2'-oxo-4-phenyl-2-(3,4,5-trimethoxyphenyl)spiro[pyrrolidine-3,3'-indoline]-5-carboxylate
 monohydrate
;
_journal_coeditor_code CI2651
_journal_issue 11
_journal_name_full 'Acta Crystallographica Section E'
_journal_page_first o2052
_journal_page_last o2053
_journal_paper_doi 10.1107/S1600536808031206
_journal_volume 64
_journal_year 2008
_chemical_formula_iupac 'C31 H32 N2 O6, H2 O'
_chemical_formula_moiety 'C31 H32 N2 O6, H2 O'
_chemical_formula_sum 'C31 H34 N2 O7'
_chemical_formula_weight 546.60
_chemical_name_systematic
'Ethyl 4'-ethenyl-2'-oxo-4-phenyl-2-(3,4,5-trimethoxyphenyl)spiro[pyrrolidine-3,3'-indoline]-5-carboxylate monohydrate'
_space_group_IT_number 148
_symmetry_cell_setting hexagonal
_symmetry_space_group_name_Hall '-R 3'
_symmetry_space_group_name_H-M 'R -3 :H'
_atom_sites_solution_hydrogens geom
_atom_sites_solution_primary direct
_atom_sites_solution_secondary difmap
_audit_creation_method SHELXL-97
_cell_angle_alpha 90.00
_cell_angle_beta 90.00
_cell_angle_gamma 120.00
_cell_formula_units_Z 18
_cell_length_a 38.8029(10)
_cell_length_b 38.8029(10)
_cell_length_c 11.0307(3)
_cell_measurement_reflns_used 5683
_cell_measurement_temperature 293(2)
_cell_measurement_theta_max 28.23
_cell_measurement_theta_min 1.05
_cell_volume 14383.4(7)
_computing_cell_refinement 'APEX2 (Bruker, 2004)'
_computing_data_collection 'APEX2 (Bruker, 2004)'
_computing_data_reduction 'SAINT (Bruker, 2004)'
_computing_molecular_graphics 'ORTEP-3 (Farrugia, 1997)'
_computing_publication_material 'SHELXL97 (Sheldrick, 2008) and PLATON (Spek, 2003)'
_computing_structure_refinement 'SHELXL97 (Sheldrick, 2008)'
_computing_structure_solution 'SHELXS97 (Sheldrick, 2008)'
_diffrn_ambient_temperature 293(2)
_diffrn_measured_fraction_theta_full 0.999
_diffrn_measured_fraction_theta_max 0.999
_diffrn_measurement_device_type 'Bruker Kappa APEXII area-detector'
_diffrn_measurement_method '\w and \f'
_diffrn_radiation_monochromator graphite
_diffrn_radiation_source 'fine-focus sealed tube'
_diffrn_radiation_type MoK\a
_diffrn_radiation_wavelength 0.71073
_diffrn_reflns_av_R_equivalents 0.0354
_diffrn_reflns_av_sigmaI/netI 0.0188
_diffrn_reflns_limit_h_max 51
_diffrn_reflns_limit_h_min -51
_diffrn_reflns_limit_k_max 51
_diffrn_reflns_limit_k_min -51
_diffrn_reflns_limit_l_max 14
_diffrn_reflns_limit_l_min -14
_diffrn_reflns_number 111058
_diffrn_reflns_theta_full 28.23
_diffrn_reflns_theta_max 28.23
_diffrn_reflns_theta_min 1.94
_diffrn_standards_number 0
_exptl_absorpt_coefficient_mu 0.081
_exptl_absorpt_correction_T_max 0.9864
_exptl_absorpt_correction_T_min 0.9817
_exptl_absorpt_correction_type multi-scan
_exptl_absorpt_process_details '(SADABS, Sheldrick, 2001)'
_exptl_crystal_colour Colourless
_exptl_crystal_density_diffrn 1.136
_exptl_crystal_density_method 'not measured'
_exptl_crystal_description Block
_exptl_crystal_F_000 5220
_exptl_crystal_size_max 0.23
_exptl_crystal_size_mid 0.21
_exptl_crystal_size_min 0.17
_refine_diff_density_max 0.256
_refine_diff_density_min -0.211
_refine_ls_extinction_method none
_refine_ls_goodness_of_fit_ref 1.047
_refine_ls_hydrogen_treatment mixed
_refine_ls_matrix_type full
_refine_ls_number_parameters 399
_refine_ls_number_reflns 7909
_refine_ls_number_restraints 29
_refine_ls_restrained_S_all 1.056
_refine_ls_R_factor_all 0.0750
_refine_ls_R_factor_gt 0.0460
_refine_ls_shift/su_max 0.001
_refine_ls_shift/su_mean 0.000
_refine_ls_structure_factor_coef Fsqd
_refine_ls_weighting_details 'calc w=1/[\s^2^(Fo^2^)+(0.0548P)^2^+16.9913P] where P=(Fo^2^+2Fc^2^)/3'
_refine_ls_weighting_scheme calc
_refine_ls_wR_factor_gt 0.1140
_refine_ls_wR_factor_ref 0.1415
_reflns_number_gt 5572
_reflns_number_total 7909
_reflns_threshold_expression I>2\s(I)
_cod_data_source_file ci2651.cif
_cod_data_source_block I
_cod_depositor_comments
;
The following automatic conversions were performed:
'_symmetry_cell_setting' value 'Hexagonal' changed to 'hexagonal'
according to '/home/saulius/struct/CIF-dictionaries/cif_core.dic'
dictionary named 'cif_core.dic' version 2.4.1 from 2010-06-29.

Automatic conversion script
Id: cif_fix_enum 1527 2010-12-29 10:47:43Z saulius 

The following automatic conversions were performed:

'_symmetry_cell_setting' value 'Hexagonal' changed to 'hexagonal'
according to /home/saulius/struct/CIF-dictionaries/cif_core.dic
dictionary named 'cif_core.dic' version 2.4.1 from 2010-06-29.

Automatic conversion script
Id: cif_fix_values 1715 2011-07-08 13:25:40Z adriana 
;
_cod_original_sg_symbol_H-M 'R -3'
_cod_database_code 2219800
_cod_database_fobs_code 2219800

loop_
_symmetry_equiv_pos_as_xyz
'x, y, z'
'-y, x-y, z'
'-x+y, -x, z'
'x+2/3, y+1/3, z+1/3'
'-y+2/3, x-y+1/3, z+1/3'
'-x+y+2/3, -x+1/3, z+1/3'
'x+1/3, y+2/3, z+2/3'
'-y+1/3, x-y+2/3, z+2/3'
'-x+y+1/3, -x+2/3, z+2/3'
'-x, -y, -z'
'y, -x+y, -z'
'x-y, x, -z'
'-x+2/3, -y+1/3, -z+1/3'
'y+2/3, -x+y+1/3, -z+1/3'
'x-y+2/3, x+1/3, -z+1/3'
'-x+1/3, -y+2/3, -z+2/3'
'y+1/3, -x+y+2/3, -z+2/3'
'x-y+1/3, x+2/3, -z+2/3'

loop_
_atom_site_type_symbol
_atom_site_label
_atom_site_fract_x
_atom_site_fract_y
_atom_site_fract_z
_atom_site_U_iso_or_equiv
_atom_site_adp_type
_atom_site_calc_flag
_atom_site_refinement_flags
_atom_site_occupancy
_atom_site_disorder_assembly
_atom_site_disorder_group
O O1 0.56007(4) 0.06180(4) 0.10291(14) 0.0633(4) Uani d . 1 . .
O O2 0.56908(4) 0.12184(4) 0.05914(13) 0.0619(4) Uani d . 1 . .
O O3 0.50835(3) 0.01984(3) 0.34955(10) 0.0412(3) Uani d . 1 . .
O O5 0.31168(3) -0.07849(4) 0.31585(11) 0.0499(3) Uani d . 1 A .
O O6 0.33393(4) -0.13259(3) 0.34016(11) 0.0501(3) Uani d . 1 . .
O O7 0.40791(4) -0.11581(4) 0.28214(13) 0.0556(3) Uani d . 1 A .
N N1 0.47767(4) 0.03182(4) 0.11926(11) 0.0385(3) Uani d . 1 A .
H H1 0.4898(5) 0.0196(5) 0.1441(16) 0.041(5) Uiso d . 1 . .
N N16 0.47798(4) 0.03293(4) 0.50612(12) 0.0400(3) Uani d . 1 . .
H H16 0.4835(5) 0.0200(6) 0.5595(18) 0.048(5) Uiso d . 1 . .
C C2 0.50558(5) 0.07457(5) 0.12126(13) 0.0392(3) Uani d . 1 . .
H H2 0.4975 0.0866 0.0572 0.047 Uiso calc R 1 A .
C C3 0.50071(4) 0.09151(5) 0.24589(13) 0.0376(3) Uani d . 1 A .
H H3 0.4867 0.1059 0.2262 0.045 Uiso calc R 1 . .
C C4 0.46974(4) 0.05359(4) 0.31510(12) 0.0326(3) Uani d . 1 . .
C C5 0.44655(4) 0.02552(4) 0.20623(12) 0.0337(3) Uani d . 1 A .
H H5 0.4309 0.0362 0.1690 0.040 Uiso calc R 1 . .
C C6 0.54749(5) 0.08427(6) 0.09354(15) 0.0467(4) Uani d . 1 . .
C C7 0.61222(16) 0.13632(13) 0.0495(5) 0.0722(13) Uani d PDU 0.797(8) A 1
H H7A 0.6178 0.1242 -0.0189 0.087 Uiso calc PR 0.797(8) A 1
H H7B 0.6221 0.1305 0.1229 0.087 Uiso calc PR 0.797(8) A 1
C C8 0.63069(12) 0.18077(11) 0.0316(6) 0.121(2) Uani d PDU 0.797(8) A 1
H H8A 0.6259 0.1860 -0.0499 0.182 Uiso calc PR 0.797(8) A 1
H H8B 0.6588 0.1935 0.0456 0.182 Uiso calc PR 0.797(8) A 1
H H8C 0.6191 0.1910 0.0876 0.182 Uiso calc PR 0.797(8) A 1
C C7A 0.6071(7) 0.1388(7) 0.0101(16) 0.068(5) Uani d PDU 0.203(8) A 2
H H7C 0.6102 0.1568 -0.0554 0.081 Uiso calc PR 0.203(8) A 2
H H7D 0.6121 0.1184 -0.0212 0.081 Uiso calc PR 0.203(8) A 2
C C8A 0.6359(5) 0.1615(6) 0.1138(16) 0.109(6) Uani d PDU 0.203(8) A 2
H H8D 0.6324 0.1434 0.1780 0.163 Uiso calc PR 0.203(8) A 2
H H8E 0.6305 0.1816 0.1439 0.163 Uiso calc PR 0.203(8) A 2
H H8F 0.6628 0.1739 0.0846 0.163 Uiso calc PR 0.203(8) A 2
C C9 0.53732(5) 0.12089(5) 0.31560(16) 0.0463(4) Uani d . 1 . .
C C10 0.54234(7) 0.15785(7) 0.3395(3) 0.0837(8) Uani d . 1 A .
H H10 0.5233 0.1640 0.3128 0.100 Uiso calc R 1 . .
C C11 0.57526(10) 0.18618(9) 0.4028(4) 0.1240(13) Uani d . 1 . .
H H11 0.5782 0.2111 0.4177 0.149 Uiso calc R 1 A .
C C12 0.60336(9) 0.17751(10) 0.4432(3) 0.1093(11) Uani d . 1 A .
H H12 0.6255 0.1965 0.4855 0.131 Uiso calc R 1 . .
C C13 0.59885(7) 0.14127(8) 0.4215(2) 0.0780(7) Uani d . 1 . .
H H13 0.6178 0.1353 0.4496 0.094 Uiso calc R 1 A .
C C14 0.56632(5) 0.11301(6) 0.35802(17) 0.0554(5) Uani d . 1 A .
H H14 0.5638 0.0882 0.3434 0.066 Uiso calc R 1 . .
C C15 0.48836(4) 0.03372(4) 0.38989(13) 0.0345(3) Uani d . 1 . .
C C17 0.45453(4) 0.05069(5) 0.52273(13) 0.0370(3) Uani d . 1 . .
C C18 0.44120(5) 0.05730(5) 0.63084(14) 0.0469(4) Uani d . 1 A .
H H18 0.4468 0.0495 0.7044 0.056 Uiso calc R 1 . .
C C19 0.41904(5) 0.07617(6) 0.62473(15) 0.0507(4) Uani d . 1 . .
H H19 0.4099 0.0816 0.6960 0.061 Uiso calc R 1 A .
C C20 0.41024(5) 0.08710(5) 0.51543(15) 0.0446(4) Uani d . 1 A .
H H20 0.3951 0.0996 0.5148 0.054 Uiso calc R 1 . .
C C21 0.42347(4) 0.07994(4) 0.40474(13) 0.0366(3) Uani d . 1 . .
C C22 0.44694(4) 0.06215(4) 0.41045(12) 0.0329(3) Uani d . 1 A .
C C23 0.41162(5) 0.09042(5) 0.28964(15) 0.0430(4) Uani d . 1 A .
H H23 0.4249 0.0898 0.2202 0.052 Uiso calc R 1 . .
C C24 0.38483(8) 0.10039(9) 0.2753(2) 0.0826(8) Uani d . 1 . .
H H24A 0.3707 0.1015 0.3419 0.099 Uiso calc R 1 A .
H H24B 0.3796 0.1065 0.1984 0.099 Uiso calc R 1 . .
C C25 0.41775(4) -0.01738(4) 0.23731(12) 0.0344(3) Uani d . 1 . .
C C26 0.37872(4) -0.02733(5) 0.26238(13) 0.0363(3) Uani d . 1 A .
H H26 0.3714 -0.0079 0.2588 0.044 Uiso calc R 1 . .
C C27 0.35070(4) -0.06595(5) 0.29254(13) 0.0377(3) Uani d . 1 . .
C C28 0.36146(5) -0.09500(5) 0.30097(14) 0.0392(3) Uani d . 1 A .
C C29 0.40046(5) -0.08511(5) 0.27477(14) 0.0401(3) Uani d . 1 . .
C C30 0.42853(5) -0.04645(5) 0.24184(14) 0.0396(3) Uani d . 1 A .
H H30 0.4544 -0.0401 0.2230 0.048 Uiso calc R 1 . .
C C31 0.29816(5) -0.05142(6) 0.29070(19) 0.0546(5) Uani d . 1 . .
H H31A 0.2701 -0.0640 0.3062 0.082 Uiso calc R 1 A .
H H31B 0.3032 -0.0435 0.2072 0.082 Uiso calc R 1 . .
H H31C 0.3120 -0.0284 0.3416 0.082 Uiso calc R 1 . .
C C32 0.31732(7) -0.16139(7) 0.2477(2) 0.0876(9) Uani d . 1 . .
H H32A 0.2983 -0.1865 0.2822 0.131 Uiso calc R 1 . .
H H32B 0.3380 -0.1639 0.2085 0.131 Uiso calc R 1 . .
H H32C 0.3044 -0.1533 0.1894 0.131 Uiso calc R 1 . .
C C33 0.44799(6) -0.10687(6) 0.2791(2) 0.0670(6) Uani d . 1 . .
H H33A 0.4490 -0.1309 0.2889 0.100 Uiso calc R 1 A .
H H33B 0.4625 -0.0888 0.3437 0.100 Uiso calc R 1 . .
H H33C 0.4597 -0.0948 0.2028 0.100 Uiso calc R 1 . .
O O4 0.31014(5) 0.11716(5) 0.52433(13) 0.0667(4) Uani d D 1 . .
H H4A 0.3088(8) 0.1132(9) 0.6004(10) 0.110(11) Uiso d D 1 . .
H H4B 0.3348(4) 0.1306(9) 0.507(2) 0.122(12) Uiso d D 1 . .

loop_
_atom_site_aniso_label
_atom_site_aniso_U_11
_atom_site_aniso_U_22
_atom_site_aniso_U_33
_atom_site_aniso_U_12
_atom_site_aniso_U_13
_atom_site_aniso_U_23
O1 0.0469(7) 0.0699(9) 0.0813(10) 0.0354(7) 0.0131(7) 0.0068(7)
O2 0.0454(7) 0.0612(8) 0.0703(9) 0.0201(6) 0.0217(6) 0.0187(7)
O3 0.0417(6) 0.0510(7) 0.0404(6) 0.0303(5) 0.0012(5) 0.0064(5)
O5 0.0351(6) 0.0546(7) 0.0608(7) 0.0231(6) 0.0113(5) 0.0135(6)
O6 0.0465(7) 0.0408(6) 0.0553(7) 0.0161(5) 0.0091(5) 0.0048(5)
O7 0.0459(7) 0.0424(7) 0.0841(9) 0.0262(6) 0.0031(6) 0.0014(6)
N1 0.0389(7) 0.0463(8) 0.0349(6) 0.0247(6) 0.0067(5) 0.0077(5)
N16 0.0442(7) 0.0492(8) 0.0330(6) 0.0281(7) -0.0007(5) 0.0077(6)
C2 0.0381(8) 0.0459(9) 0.0357(7) 0.0226(7) 0.0052(6) 0.0112(6)
C3 0.0355(8) 0.0409(8) 0.0398(8) 0.0218(7) 0.0056(6) 0.0095(6)
C4 0.0295(7) 0.0374(8) 0.0331(7) 0.0184(6) 0.0013(5) 0.0054(6)
C5 0.0321(7) 0.0427(8) 0.0307(7) 0.0219(7) 0.0010(5) 0.0049(6)
C6 0.0409(9) 0.0566(11) 0.0407(8) 0.0231(8) 0.0088(7) 0.0068(7)
C7 0.043(2) 0.079(2) 0.078(3) 0.0183(18) 0.019(2) 0.013(2)
C8 0.073(2) 0.080(3) 0.164(5) 0.0039(19) 0.033(3) 0.003(3)
C7A 0.050(7) 0.077(8) 0.069(8) 0.026(5) 0.003(6) 0.024(6)
C8A 0.089(8) 0.114(10) 0.111(10) 0.042(7) 0.006(7) -0.015(7)
C9 0.0394(9) 0.0424(9) 0.0493(9) 0.0146(7) 0.0091(7) 0.0039(7)
C10 0.0583(13) 0.0541(13) 0.134(2) 0.0244(11) -0.0018(14) -0.0212(14)
C11 0.085(2) 0.0677(18) 0.199(4) 0.0227(16) -0.010(2) -0.057(2)
C12 0.0620(16) 0.101(2) 0.129(3) 0.0137(16) -0.0146(16) -0.050(2)
C13 0.0464(12) 0.0876(18) 0.0723(14) 0.0127(11) -0.0080(10) -0.0029(12)
C14 0.0428(10) 0.0570(11) 0.0559(10) 0.0170(9) -0.0032(8) 0.0038(8)
C15 0.0306(7) 0.0368(8) 0.0356(7) 0.0165(6) -0.0016(5) 0.0049(6)
C17 0.0352(8) 0.0393(8) 0.0357(7) 0.0181(7) 0.0010(6) 0.0039(6)
C18 0.0512(10) 0.0565(10) 0.0331(7) 0.0271(8) 0.0021(7) 0.0032(7)
C19 0.0534(10) 0.0622(11) 0.0385(8) 0.0304(9) 0.0083(7) -0.0018(7)
C20 0.0424(9) 0.0494(9) 0.0472(9) 0.0268(8) 0.0073(7) 0.0005(7)
C21 0.0333(7) 0.0380(8) 0.0387(7) 0.0180(6) 0.0038(6) 0.0037(6)
C22 0.0305(7) 0.0347(7) 0.0322(7) 0.0154(6) 0.0020(5) 0.0036(5)
C23 0.0446(9) 0.0526(10) 0.0425(8) 0.0324(8) 0.0042(7) 0.0052(7)
C24 0.0934(17) 0.149(2) 0.0544(12) 0.0973(19) 0.0075(11) 0.0120(13)
C25 0.0329(7) 0.0418(8) 0.0292(6) 0.0193(6) -0.0002(5) 0.0013(6)
C26 0.0367(8) 0.0432(8) 0.0340(7) 0.0236(7) 0.0018(6) 0.0034(6)
C27 0.0317(7) 0.0483(9) 0.0321(7) 0.0194(7) 0.0031(5) 0.0020(6)
C28 0.0381(8) 0.0400(8) 0.0355(7) 0.0164(7) 0.0023(6) 0.0005(6)
C29 0.0406(8) 0.0410(8) 0.0418(8) 0.0226(7) -0.0008(6) -0.0028(6)
C30 0.0334(8) 0.0447(9) 0.0432(8) 0.0213(7) 0.0017(6) -0.0012(6)
C31 0.0411(9) 0.0628(12) 0.0665(11) 0.0310(9) 0.0115(8) 0.0136(9)
C32 0.0689(15) 0.0558(13) 0.0984(18) 0.0013(11) 0.0245(13) -0.0236(12)
C33 0.0528(12) 0.0571(12) 0.1029(17) 0.0365(10) 0.0078(11) 0.0063(11)
O4 0.0785(11) 0.0625(9) 0.0496(8) 0.0280(8) 0.0013(7) 0.0025(7)

loop_
_atom_type_symbol
_atom_type_description
_atom_type_scat_dispersion_real
_atom_type_scat_dispersion_imag
_atom_type_scat_source
C C 0.0033 0.0016 'International Tables Vol C Tables 4.2.6.8 and 6.1.1.4'
H H 0.0000 0.0000 'International Tables Vol C Tables 4.2.6.8 and 6.1.1.4'
N N 0.0061 0.0033 'International Tables Vol C Tables 4.2.6.8 and 6.1.1.4'
O O 0.0106 0.0060 'International Tables Vol C Tables 4.2.6.8 and 6.1.1.4'

loop_
_geom_angle_atom_site_label_1
_geom_angle_atom_site_label_2
_geom_angle_atom_site_label_3
_geom_angle
C6 O2 C7A 124.8(11)
C6 O2 C7 114.3(2)
C7A O2 C7 20.0(6)
C27 O5 C31 117.10(13)
C28 O6 C32 114.69(15)
C29 O7 C33 118.19(14)
C2 N1 C5 105.16(12)
C2 N1 H1 108.6(12)
C5 N1 H1 109.4(12)
C15 N16 C17 112.06(12)
C15 N16 H16 120.3(13)
C17 N16 H16 127.2(13)
N1 C2 C6 112.10(14)
N1 C2 C3 108.17(11)
C6 C2 C3 114.37(13)
N1 C2 H2 107.3
C6 C2 H2 107.3
C3 C2 H2 107.3
C9 C3 C4 116.95(12)
C9 C3 C2 119.65(13)
C4 C3 C2 103.33(12)
C9 C3 H3 105.2
C4 C3 H3 105.2
C2 C3 H3 105.2
C22 C4 C15 102.14(11)
C22 C4 C3 113.14(12)
C15 C4 C3 113.80(12)
C22 C4 C5 119.27(12)
C15 C4 C5 108.28(12)
C3 C4 C5 100.64(11)
N1 C5 C25 115.29(12)
N1 C5 C4 104.29(11)
C25 C5 C4 116.34(11)
N1 C5 H5 106.8
C25 C5 H5 106.8
C4 C5 H5 106.8
O1 C6 O2 124.28(16)
O1 C6 C2 125.63(16)
O2 C6 C2 110.08(15)
O2 C7 C8 104.1(4)
O2 C7 H7A 110.9
C8 C7 H7A 110.9
O2 C7 H7B 110.9
C8 C7 H7B 110.9
H7A C7 H7B 109.0
C7 C8 H8A 109.5
C7 C8 H8B 109.5
H8A C8 H8B 109.5
C7 C8 H8C 109.5
H8A C8 H8C 109.5
H8B C8 H8C 109.5
O2 C7A C8A 106.2(15)
O2 C7A H7C 110.5
C8A C7A H7C 110.5
O2 C7A H7D 110.5
C8A C7A H7D 110.5
H7C C7A H7D 108.7
C7A C8A H8D 109.5
C7A C8A H8E 109.5
H8D C8A H8E 109.5
C7A C8A H8F 109.5
H8D C8A H8F 109.5
H8E C8A H8F 109.5
C10 C9 C14 117.30(19)
C10 C9 C3 118.31(18)
C14 C9 C3 124.39(16)
C9 C10 C11 121.2(3)
C9 C10 H10 119.4
C11 C10 H10 119.4
C12 C11 C10 120.1(3)
C12 C11 H11 120.0
C10 C11 H11 120.0
C13 C12 C11 119.7(3)
C13 C12 H12 120.2
C11 C12 H12 120.2
C12 C13 C14 120.6(3)
C12 C13 H13 119.7
C14 C13 H13 119.7
C13 C14 C9 121.1(2)
C13 C14 H14 119.4
C9 C14 H14 119.4
O3 C15 N16 125.83(13)
O3 C15 C4 125.81(13)
N16 C15 C4 108.32(12)
C18 C17 C22 123.46(15)
C18 C17 N16 127.07(14)
C22 C17 N16 109.45(13)
C17 C18 C19 116.65(15)
C17 C18 H18 121.7
C19 C18 H18 121.7
C20 C19 C18 121.46(15)
C20 C19 H19 119.3
C18 C19 H19 119.3
C19 C20 C21 121.92(16)
C19 C20 H20 119.0
C21 C20 H20 119.0
C22 C21 C20 116.93(14)
C22 C21 C23 123.17(13)
C20 C21 C23 119.89(14)
C21 C22 C17 119.51(13)
C21 C22 C4 132.54(13)
C17 C22 C4 107.86(12)
C24 C23 C21 126.75(17)
C24 C23 H23 116.6
C21 C23 H23 116.6
C23 C24 H24A 120.0
C23 C24 H24B 120.0
H24A C24 H24B 120.0
C30 C25 C26 119.79(14)
C30 C25 C5 123.19(13)
C26 C25 C5 117.02(13)
C27 C26 C25 120.38(14)
C27 C26 H26 119.8
C25 C26 H26 119.8
O5 C27 C26 124.30(14)
O5 C27 C28 115.41(14)
C26 C27 C28 120.29(14)
O6 C28 C27 119.52(14)
O6 C28 C29 121.14(15)
C27 C28 C29 119.28(14)
O7 C29 C30 124.38(14)
O7 C29 C28 115.04(14)
C30 C29 C28 120.56(14)
C25 C30 C29 119.65(14)
C25 C30 H30 120.2
C29 C30 H30 120.2
O5 C31 H31A 109.5
O5 C31 H31B 109.5
H31A C31 H31B 109.5
O5 C31 H31C 109.5
H31A C31 H31C 109.5
H31B C31 H31C 109.5
O6 C32 H32A 109.5
O6 C32 H32B 109.5
H32A C32 H32B 109.5
O6 C32 H32C 109.5
H32A C32 H32C 109.5
H32B C32 H32C 109.5
O7 C33 H33A 109.5
O7 C33 H33B 109.5
H33A C33 H33B 109.5
O7 C33 H33C 109.5
H33A C33 H33C 109.5
H33B C33 H33C 109.5
H4A O4 H4B 106.1(15)

loop_
_geom_bond_atom_site_label_1
_geom_bond_atom_site_label_2
_geom_bond_distance
O1 C6 1.198(2)
O2 C6 1.323(2)
O2 C7A 1.39(2)
O2 C7 1.479(6)
O3 C15 1.2281(18)
O5 C27 1.3632(18)
O5 C31 1.417(2)
O6 C28 1.3774(19)
O6 C32 1.409(3)
O7 C29 1.3618(19)
O7 C33 1.414(2)
N1 C2 1.459(2)
N1 C5 1.4639(18)
N1 H1 0.864(19)
N16 C15 1.3397(19)
N16 C17 1.401(2)
N16 H16 0.87(2)
C2 C6 1.506(2)
C2 C3 1.575(2)
C2 H2 0.98
C3 C9 1.513(2)
C3 C4 1.557(2)
C3 H3 0.98
C4 C22 1.514(2)
C4 C15 1.5344(19)
C4 C5 1.568(2)
C5 C25 1.509(2)
C5 H5 0.98
C7 C8 1.514(4)
C7 H7A 0.97
C7 H7B 0.97
C8 H8A 0.96
C8 H8B 0.96
C8 H8C 0.96
C7A C8A 1.532(5)
C7A H7C 0.97
C7A H7D 0.97
C8A H8D 0.96
C8A H8E 0.96
C8A H8F 0.96
C9 C10 1.373(3)
C9 C14 1.387(3)
C10 C11 1.387(4)
C10 H10 0.93
C11 C12 1.367(5)
C11 H11 0.93
C12 C13 1.349(4)
C12 H12 0.93
C13 C14 1.379(3)
C13 H13 0.93
C14 H14 0.93
C17 C18 1.374(2)
C17 C22 1.396(2)
C18 C19 1.382(3)
C18 H18 0.93
C19 C20 1.377(2)
C19 H19 0.93
C20 C21 1.405(2)
C20 H20 0.93
C21 C22 1.392(2)
C21 C23 1.475(2)
C23 C24 1.288(3)
C23 H23 0.93
C24 H24A 0.93
C24 H24B 0.93
C25 C30 1.386(2)
C25 C26 1.391(2)
C26 C27 1.382(2)
C26 H26 0.93
C27 C28 1.387(2)
C28 C29 1.393(2)
C29 C30 1.391(2)
C30 H30 0.93
C31 H31A 0.96
C31 H31B 0.96
C31 H31C 0.96
C32 H32A 0.96
C32 H32B 0.96
C32 H32C 0.96
C33 H33A 0.96
C33 H33B 0.96
C33 H33C 0.96
O4 H4A 0.850(10)
O4 H4B 0.85(3)

loop_
_geom_hbond_atom_site_label_D
_geom_hbond_atom_site_label_H
_geom_hbond_atom_site_label_A
_geom_hbond_site_symmetry_A
_geom_hbond_distance_DH
_geom_hbond_distance_HA
_geom_hbond_distance_DA
_geom_hbond_angle_DHA
N1 H1 O1 1 0.86(2) 2.419(18) 2.8088(18) 108.0(10)
N1 H1 O3 1 0.86(2) 2.376(18) 2.9395(17) 123.0(10)
O4 H4B O1 17 0.85(3) 2.142(18) 2.909(2) 150(3)
N16 H16 O3 10_656 0.87(2) 1.99(2) 2.8449(17) 166(2)
C5 H5 O5 8_544 0.98 2.45 3.3197(18) 147
C18 H18 O4 6 0.93 2.46 3.357(2) 162
C24 H24B Cg1 8_544 0.93 2.93 3.776(2) 153

loop_
_geom_torsion_atom_site_label_1
_geom_torsion_atom_site_label_2
_geom_torsion_atom_site_label_3
_geom_torsion_atom_site_label_4
_geom_torsion
C5 N1 C2 C6 149.93(13)
C5 N1 C2 C3 22.92(15)
N1 C2 C3 C9 135.98(14)
C6 C2 C3 C9 10.3(2)
N1 C2 C3 C4 3.84(15)
C6 C2 C3 C4 -121.84(14)
C9 C3 C4 C22 71.14(17)
C2 C3 C4 C22 -155.16(12)
C9 C3 C4 C15 -44.87(18)
C2 C3 C4 C15 88.82(14)
C9 C3 C4 C5 -160.45(13)
C2 C3 C4 C5 -26.75(13)
C2 N1 C5 C25 -169.62(12)
C2 N1 C5 C4 -40.81(14)
C22 C4 C5 N1 166.34(12)
C15 C4 C5 N1 -77.61(13)
C3 C4 C5 N1 42.03(13)
C22 C4 C5 C25 -65.48(17)
C15 C4 C5 C25 50.57(16)
C3 C4 C5 C25 170.21(12)
C7A O2 C6 O1 11.2(8)
C7 O2 C6 O1 -8.5(4)
C7A O2 C6 C2 -170.0(7)
C7 O2 C6 C2 170.3(3)
N1 C2 C6 O1 -20.7(2)
C3 C2 C6 O1 102.9(2)
N1 C2 C6 O2 160.55(14)
C3 C2 C6 O2 -75.85(17)
C6 O2 C7 C8 -170.3(4)
C7A O2 C7 C8 64(3)
C6 O2 C7A C8A -100.1(19)
C7 O2 C7A C8A -36(2)
C4 C3 C9 C10 -113.8(2)
C2 C3 C9 C10 120.2(2)
C4 C3 C9 C14 65.8(2)
C2 C3 C9 C14 -60.2(2)
C14 C9 C10 C11 0.5(4)
C3 C9 C10 C11 -179.9(3)
C9 C10 C11 C12 -0.4(5)
C10 C11 C12 C13 -0.2(6)
C11 C12 C13 C14 0.6(5)
C12 C13 C14 C9 -0.4(4)
C10 C9 C14 C13 -0.1(3)
C3 C9 C14 C13 -179.70(18)
C17 N16 C15 O3 -179.00(15)
C17 N16 C15 C4 -1.03(17)
C22 C4 C15 O3 176.54(14)
C3 C4 C15 O3 -61.2(2)
C5 C4 C15 O3 49.82(19)
C22 C4 C15 N16 -1.44(15)
C3 C4 C15 N16 120.85(14)
C5 C4 C15 N16 -128.16(13)
C15 N16 C17 C18 -175.19(16)
C15 N16 C17 C22 3.36(18)
C22 C17 C18 C19 0.3(3)
N16 C17 C18 C19 178.67(16)
C17 C18 C19 C20 1.1(3)
C18 C19 C20 C21 -0.4(3)
C19 C20 C21 C22 -1.7(2)
C19 C20 C21 C23 177.00(16)
C20 C21 C22 C17 3.0(2)
C23 C21 C22 C17 -175.60(15)
C20 C21 C22 C4 -172.97(15)
C23 C21 C22 C4 8.4(3)
C18 C17 C22 C21 -2.5(2)
N16 C17 C22 C21 178.91(13)
C18 C17 C22 C4 174.44(15)
N16 C17 C22 C4 -4.17(17)
C15 C4 C22 C21 179.73(16)
C3 C4 C22 C21 57.0(2)
C5 C4 C22 C21 -61.0(2)
C15 C4 C22 C17 3.37(15)
C3 C4 C22 C17 -119.37(13)
C5 C4 C22 C17 122.61(14)
C22 C21 C23 C24 167.1(2)
C20 C21 C23 C24 -11.5(3)
N1 C5 C25 C30 33.13(19)
C4 C5 C25 C30 -89.46(17)
N1 C5 C25 C26 -146.98(13)
C4 C5 C25 C26 90.44(16)
C30 C25 C26 C27 0.4(2)
C5 C25 C26 C27 -179.48(13)
C31 O5 C27 C26 9.3(2)
C31 O5 C27 C28 -170.80(15)
C25 C26 C27 O5 -178.51(14)
C25 C26 C27 C28 1.6(2)
C32 O6 C28 C27 103.6(2)
C32 O6 C28 C29 -79.3(2)
O5 C27 C28 O6 -4.9(2)
C26 C27 C28 O6 175.03(14)
O5 C27 C28 C29 177.94(14)
C26 C27 C28 C29 -2.1(2)
C33 O7 C29 C30 12.7(3)
C33 O7 C29 C28 -168.46(17)
O6 C28 C29 O7 4.7(2)
C27 C28 C29 O7 -178.19(14)
O6 C28 C29 C30 -176.37(14)
C27 C28 C29 C30 0.7(2)
C26 C25 C30 C29 -1.8(2)
C5 C25 C30 C29 178.09(14)
O7 C29 C30 C25 -179.95(15)
C28 C29 C30 C25 1.2(2)
